data_7048480
loop_
_publ_author_name
'Pal, Nabhendu'
'Majumdar, Amit'

_publ_section_title
;
 Transfer of hydrosulfide from thiols to iron(ii): a convenient synthetic
 route to nonheme diiron(ii)-hydrosulfide complexes.
;
_journal_issue 18
_journal_name_full 'Dalton transactions (Cambridge, England : 2003)'
_journal_page_first 5903
_journal_page_last 5908
_journal_paper_doi 10.1039/c8dt04092c
_journal_volume 48
_journal_year 2019
_chemical_formula_moiety 'C49 H66 Fe2 N12 O4 S, 3(B F4)'
_chemical_formula_sum 'C49 H66 B3 F12 Fe2 N12 O4 S'
_chemical_formula_weight 1291.32
_space_group_crystal_system triclinic
_space_group_IT_number 2
_space_group_name_Hall '-P 1'
_space_group_name_H-M_alt 'P -1'
_symmetry_space_group_name_Hall '-P 1'
_symmetry_space_group_name_H-M 'P -1'
_atom_sites_solution_hydrogens mixed
_atom_sites_solution_primary dual
_audit_creation_date 2018-11-29
_audit_creation_method
;
Olex2 1.2
(compiled 2018.05.29 svn.r3508 for OlexSys, GUI svn.r5506)
;
_audit_update_record
;
2018-12-03 deposited with the CCDC.
2019-01-04 downloaded from the CCDC.
;
_cell_angle_alpha 67.164(9)
_cell_angle_beta 72.810(9)
_cell_angle_gamma 76.576(9)
_cell_formula_units_Z 2
_cell_length_a 13.584(4)
_cell_length_b 14.829(4)
_cell_length_c 19.058(5)
_cell_measurement_reflns_used 9897
_cell_measurement_temperature 100(2)
_cell_measurement_theta_max 25.66
_cell_measurement_theta_min 2.37
_cell_volume 3349.8(16)
_computing_cell_refinement 'SAINT v8.38A (Bruker, 2016)'
_computing_data_collection 'APEX2 v2017.3-0 (Bruker-Axs,2016)'
_computing_data_reduction 'SAINT v8.38A (Bruker, 2016)'
_computing_molecular_graphics 'Olex2 (Dolomanov et al., 2009)'
_computing_publication_material 'Olex2 (Dolomanov et al., 2009)'
_computing_structure_refinement 'ShelXL (Sheldrick, 2015)'
_computing_structure_solution 'ShelXD (Sheldrick, 2015)'
_diffrn_ambient_temperature 100(2)
_diffrn_measured_fraction_theta_full 0.995
_diffrn_measured_fraction_theta_max 0.984
_diffrn_measurement_device_type 'Bruker D8VENTURE with PHOTON II Detector'
_diffrn_measurement_method 'phi, omega and kappa scan'
_diffrn_radiation_probe x-ray
_diffrn_radiation_type MoK\a
_diffrn_radiation_wavelength 0.71073
_diffrn_reflns_av_R_equivalents 0.0827
_diffrn_reflns_av_unetI/netI 0.0971
_diffrn_reflns_Laue_measured_fraction_full 0.995
_diffrn_reflns_Laue_measured_fraction_max 0.984
_diffrn_reflns_limit_h_max 16
_diffrn_reflns_limit_h_min -16
_diffrn_reflns_limit_k_max 18
_diffrn_reflns_limit_k_min -17
_diffrn_reflns_limit_l_max 22
_diffrn_reflns_limit_l_min -23
_diffrn_reflns_number 32546
_diffrn_reflns_point_group_measured_fraction_full 0.995
_diffrn_reflns_point_group_measured_fraction_max 0.984
_diffrn_reflns_theta_full 25.242
_diffrn_reflns_theta_max 25.837
_diffrn_reflns_theta_min 2.340
_diffrn_source_type Micro-focus
_diffrn_standards_number 0
_exptl_absorpt_coefficient_mu 0.544
_exptl_absorpt_correction_T_max 0.7453
_exptl_absorpt_correction_T_min 0.5899
_exptl_absorpt_correction_type multi-scan
_exptl_absorpt_process_details
;
SADABS-2016/2 (Bruker,2016/2) was used for absorption correction.
wR2(int) was 0.1397 before and 0.0991 after correction.
The Ratio of minimum to maximum transmission is 0.7915.
The \l/2 correction factor is Not present.
;
_exptl_crystal_colour brown
_exptl_crystal_density_diffrn 1.280
_exptl_crystal_density_method 'not measured'
_exptl_crystal_description block
_exptl_crystal_F_000 1334
_exptl_crystal_size_max 0.24
_exptl_crystal_size_mid 0.2
_exptl_crystal_size_min 0.18
_refine_diff_density_max 1.379
_refine_diff_density_min -1.212
_refine_diff_density_rms 0.109
_refine_ls_extinction_method none
_refine_ls_goodness_of_fit_ref 1.074
_refine_ls_hydrogen_treatment constr
_refine_ls_matrix_type full
_refine_ls_number_parameters 674
_refine_ls_number_reflns 12753
_refine_ls_number_restraints 142
_refine_ls_restrained_S_all 1.105
_refine_ls_R_factor_all 0.1189
_refine_ls_R_factor_gt 0.0913
_refine_ls_shift/su_max 0.000
_refine_ls_shift/su_mean 0.000
_refine_ls_structure_factor_coef Fsqd
_refine_ls_weighting_details 'w=1/[\s^2^(Fo^2^)+(0.1476P)^2^+5.9357P] where P=(Fo^2^+2Fc^2^)/3'
_refine_ls_weighting_scheme calc
_refine_ls_wR_factor_gt 0.2535
_refine_ls_wR_factor_ref 0.2793
_reflns_Friedel_coverage 0.000
_reflns_number_gt 8935
_reflns_number_total 12753
_reflns_threshold_expression 'I > 2\s(I)'
_cod_data_source_file c8dt04092c2.cif
_cod_data_source_block 3
_cod_depositor_comments 'Adding full bibliography for 7048480--7048483.cif.'
_cod_original_cell_volume 3349.9(17)
_cod_database_code 7048480
_shelxl_version_number 2014-3
_shelx_space_group_comment
;
The symmetry employed for this shelxl refinement is uniquely defined
by the following loop, which should always be used as a source of
symmetry information in preference to the above space-group names.
They are only intended as comments.
;
_shelx_estimated_absorpt_t_max 0.908
_shelx_estimated_absorpt_t_min 0.880
_olex2_refinement_description
;
1. Fixed Uiso
 At 1.2 times of:
  All C(H) groups, All C(H,H) groups, All C(H,H,H,H) groups, All S(H) groups
 At 1.5 times of:
  All C(H,H,H) groups, All O(H,H) groups
2. Restrained distances
 S1-H1
 1.2 with sigma of 0.02
 C27B-C29B
 2.4 with sigma of 0.02
 C26-C29B
 2.5 with sigma of 0.02
 C30-C25 = C26-C25 = C27A-C26 = C27B-C26 = C28A-C27A = C28B-C27B = C29A-C28A =
 C29B-C28B = C30-C29A = C30-C29B
 1.366 with sigma of 0.02
 C25-C27B
 2.359 with sigma of 0.02
 C27A-C25
 2.359 with sigma of 0.02
 C30-C29A = C29A-C28A
 1.36 with sigma of 0.02
 C29A-C27A
 2.39 with sigma of 0.02
 C29B-C27B
 2.39 with sigma of 0.02
 C29A-C28A
 1.35 with sigma of 0.02
 C29B-C26
 2.82 with sigma of 0.02
 C26-C29A
 2.82 with sigma of 0.02
 C28A-C27A
 1.38 with sigma of 0.02
 C30-C27A
 2.74 with sigma of 0.02
 C30-C27B
 2.74 with sigma of 0.02
 F10A-B3A \\sim F10B-B3B \\sim F11B-B3B \\sim F11A-B3A \\sim F12A-B3A \\sim
F12B-B3B \\sim F9B-B3B ~
 F9A-B3A
 with sigma of 0.02
 F5-B2 \\sim F6A-B2 \\sim F6B-B2 \\sim F7B-B2 \\sim F7A-B2 \\sim F8A-B2 \\sim
F8B-B2
 with sigma of 0.02
 F1-B1 \\sim F2-B1 \\sim F4B-B1 \\sim F4A-B1 \\sim F3B-B1 \\sim F3A-B1
 with sigma of 0.02
 C21A-C21 \\sim C21B-C21
 with sigma of 0.02
 N12A-C46 \\sim N12B-C46
 with sigma of 0.02
 N12A-C48A \\sim N12B-C48B \\sim N12B-C47B \\sim N12A-C47A
 with sigma of 0.02
 C30-C25 \\sim C30-C29B \\sim C29B-C28B \\sim C28B-C27B \\sim C27B-C26 \\sim
C30-C29A \\sim C29A-C28A
 \\sim C28A-C27A \\sim C27A-C26 \\sim C26-C25
 with sigma of 0.02
3. Uiso/Uaniso restraints and constraints
Uanis(F4A) = Uanis(F4B)
Uanis(F3A) = Uanis(F3B)
Uanis(F5) = Uanis(F6B) = Uanis(F6A) = Uanis(F7B) = Uanis(F7A) = Uanis(F8B) =
Uanis(F8A)
Uanis(C21) = Uanis(C21A) = Uanis(C21B)
Uanis(C47B) = Uanis(C47A) = Uanis(C48A) = Uanis(C48B)
Uanis(N12B) = Uanis(N12A)
Uanis(C46) = Uanis(N12B) = Uanis(N12A) = Uanis(C48A) = Uanis(C48B) =
Uanis(C47B) = Uanis(C47A)
Uanis(C31) = Uanis(C32A) = Uanis(C32B)
Uanis(B3B) = Uanis(B3A)
Uanis(F12B) = Uanis(F12A) = Uanis(F11B) = Uanis(F11A) = Uanis(F9B) = Uanis(F9A)
= Uanis(F10B) = Uanis(F10A)
Uanis(B2) = Uanis(B3B) = Uanis(B3A)
Uanis(C10) = Uanis(C25) = Uanis(N7) = Uanis(C30) = Uanis(C29A) = Uanis(C29B) =
Uanis(C28B) = Uanis(C28A) = Uanis(C27B) = Uanis(C27A) = Uanis(C26)
Uanis(O1) = Uanis(O2)
Uanis(N7) = Uanis(N8)
Uanis(C9) = Uanis(C10)
Uanis(C24) = Uanis(N7)
4. Others
 Sof(N12B)=Sof(H21C)=Sof(H21D)=Sof(C21B)=Sof(H21H)=Sof(H21I)=Sof(H21J)=
 Sof(H26A)=Sof(C27B)=Sof(H27B)=Sof(C28B)=Sof(H28B)=Sof(C29B)=Sof(H29B)=
 Sof(H31C)=Sof(H31D)=Sof(C32B)=Sof(H32D)=Sof(H32E)=Sof(H32F)=Sof(H46A)=
 Sof(C47B)=Sof(H47D)=Sof(H47E)=Sof(H47F)=Sof(C48B)=Sof(H48D)=Sof(H48E)=
 Sof(H48F)=Sof(F3B)=Sof(F4B)=Sof(F6B)=Sof(F7B)=Sof(F8B)=Sof(F9B)=Sof(F10B)=
 Sof(F11B)=Sof(F12B)=Sof(B3B)=1-FVAR(1)
 Sof(N12A)=Sof(H21A)=Sof(H21B)=Sof(C21A)=Sof(H21E)=Sof(H21F)=Sof(H21G)=
 Sof(H26)=Sof(C27A)=Sof(H27A)=Sof(C28A)=Sof(H28A)=Sof(C29A)=Sof(H29A)=Sof(H31A)=
 Sof(H31B)=Sof(C32A)=Sof(H32A)=Sof(H32B)=Sof(H32C)=Sof(H46)=Sof(C47A)=Sof(H47A)=
 Sof(H47B)=Sof(H47C)=Sof(C48A)=Sof(H48A)=Sof(H48B)=Sof(H48C)=Sof(F3A)=Sof(F4A)=
 Sof(F6A)=Sof(F7A)=Sof(F8A)=Sof(F9A)=Sof(F10A)=Sof(F11A)=Sof(F12A)=Sof(B3A)=
 FVAR(1)
5.a Rotating group:
 O2(H2A,H2B)
5.b Ternary CH refined with riding coordinates:
 C1(H1A)
5.c Secondary CH2 refined with riding coordinates:
 C2(H2C,H2D), C3(H3A,H3B), C11(H11A,H11B), C13(H13A,H13B), C21(H21A,H21B),
 C21(H21C,H21D), C22(H22A,H22B), C23(H23A,H23B), C31(H31A,H31B), C31(H31C,H31D),
  C33(H33A,H33B), C41(H41A,H41B)
5.d Me refined with riding coordinates:
 C47A(H47A,H47B,H47C), C47B(H47D,H47E,H47F), C48A(H48A,H48B,H48C), C48B(H48D,
 H48E,H48F)
5.e Aromatic/amide H refined with riding coordinates:
 C6(H6), C7(H7), C8(H8), C9(H9), C16(H16), C17(H17), C18(H18), C19(H19),
 C26(H26), C26(H26A), C27A(H27A), C28A(H28A), C29A(H29A), C27B(H27B),
 C28B(H28B), C29B(H29B), C36(H36), C37(H37), C38(H38), C39(H39), C43(H43),
 C46(H46), C46(H46A)
5.f Tetrahedral OH refined with riding coordinates:
 S1(H1)
5.g Idealised Me refined as rotating group:
 C12(H12A,H12B,H12C), C21A(H21E,H21F,H21G), C21B(H21H,H21I,H21J), C32A(H32A,
 H32B,H32C), C32B(H32D,H32E,H32F), C42(H42A,H42B,H42C), C44(H44A,H44B,H44C),
 C45(H45A,H45B,H45C)
;
_olex2_submission_special_instructions 'No special instructions were received'

loop_
_space_group_symop_operation_xyz
'x, y, z'
'-x, -y, -z'

loop_
_atom_site_label
_atom_site_type_symbol
_atom_site_fract_x
_atom_site_fract_y
_atom_site_fract_z
_atom_site_U_iso_or_equiv
_atom_site_adp_type
_atom_site_occupancy
_atom_site_site_symmetry_order
_atom_site_calc_flag
_atom_site_refinement_flags_posn
_atom_site_refinement_flags_occupancy
_atom_site_disorder_assembly
_atom_site_disorder_group
Fe1 Fe 0.72781(5) 0.23380(4) 0.41975(4) 0.0277(2) Uani 1 1 d . . . .
Fe2 Fe 0.74974(6) 0.30320(5) 0.21013(4) 0.0351(2) Uani 1 1 d . . . .
S1 S 0.80899(14) 0.42396(13) 0.21648(10) 0.0584(4) Uani 1 1 d D . . .
H1 H 0.8835 0.4461 0.1637 0.070 Uiso 1 1 calc DR . . .
O1 O 0.6973(3) 0.2313(2) 0.32480(18) 0.0294(5) Uani 1 1 d . . . .
O2 O 0.8477(2) 0.2958(2) 0.38473(18) 0.0294(5) Uani 1 1 d . . . .
H2A H 0.8436 0.3322 0.4125 0.044 Uiso 1 1 d GR . . .
H2B H 0.8499 0.3380 0.3373 0.044 Uiso 1 1 d GR . . .
O3 O 0.8081(3) 0.0947(2) 0.4378(2) 0.0367(8) Uani 1 1 d . . . .
O4 O 0.7914(3) 0.3468(3) 0.0899(2) 0.0532(10) Uani 1 1 d . . . .
N1 N 0.5854(3) 0.1561(3) 0.4748(2) 0.0309(9) Uani 1 1 d . . . .
N2 N 0.6125(3) 0.3522(3) 0.4210(2) 0.0298(9) Uani 1 1 d . . . .
N3 N 0.4462(3) 0.4129(3) 0.4395(2) 0.0325(9) Uani 1 1 d . . . .
N4 N 0.7090(3) 0.1996(3) 0.5402(2) 0.0303(9) Uani 1 1 d . . . .
N5 N 0.6418(3) 0.1138(3) 0.6630(2) 0.0356(10) Uani 1 1 d . . . .
N6 N 0.6871(3) 0.1818(3) 0.1989(3) 0.0367(10) Uani 1 1 d . . . .
N7 N 0.6015(4) 0.3670(4) 0.1943(3) 0.0512(5) Uani 1 1 d . . . .
N8 N 0.4649(4) 0.3727(4) 0.1509(3) 0.0512(5) Uani 1 1 d . . . .
N9 N 0.8775(3) 0.1982(3) 0.2009(3) 0.0389(10) Uani 1 1 d . . . .
N10 N 0.9641(4) 0.0813(4) 0.1509(3) 0.0547(13) Uani 1 1 d . . . .
N11 N 0.9549(3) -0.0110(3) 0.4210(3) 0.0385(10) Uani 1 1 d . . . .
N12A N 0.8645(12) 0.4329(11) -0.0336(6) 0.0813(17) Uani 0.573(5) 1 d D P A 1
N12B N 0.8888(16) 0.4223(15) -0.0278(8) 0.0813(17) Uani 0.427(5) 1 d D P A 2
C1 C 0.6163(4) 0.1759(4) 0.3367(3) 0.0357(11) Uani 1 1 d . . . .
H1A H 0.5520 0.2221 0.3251 0.043 Uiso 1 1 calc R . . .
C2 C 0.5930(4) 0.1046(3) 0.4207(3) 0.0335(11) Uani 1 1 d . . . .
H2C H 0.5268 0.0790 0.4321 0.040 Uiso 1 1 calc R . . .
H2D H 0.6491 0.0479 0.4279 0.040 Uiso 1 1 calc R . . .
C3 C 0.4895(4) 0.2289(3) 0.4785(3) 0.0334(11) Uani 1 1 d . . . .
H3A H 0.4503 0.2150 0.5335 0.040 Uiso 1 1 calc R . . .
H3B H 0.4445 0.2222 0.4487 0.040 Uiso 1 1 calc R . . .
C4 C 0.5158(4) 0.3321(3) 0.4451(3) 0.0304(10) Uani 1 1 d . . . .
C5 C 0.6062(4) 0.4546(3) 0.3986(3) 0.0321(10) Uani 1 1 d . . . .
C6 C 0.6828(4) 0.5147(4) 0.3704(3) 0.0382(12) Uani 1 1 d . . . .
H6 H 0.7544 0.4886 0.3622 0.046 Uiso 1 1 calc R . . .
C7 C 0.6507(5) 0.6154(4) 0.3544(3) 0.0477(14) Uani 1 1 d . . . .
H7 H 0.7011 0.6594 0.3348 0.057 Uiso 1 1 calc R . . .
C8 C 0.5447(5) 0.6528(4) 0.3667(3) 0.0521(16) Uani 1 1 d . . . .
H8 H 0.5249 0.7218 0.3559 0.063 Uiso 1 1 calc R . . .
C9 C 0.4692(5) 0.5931(5) 0.3940(3) 0.0512(5) Uani 1 1 d . . . .
H9 H 0.3976 0.6192 0.4014 0.061 Uiso 1 1 calc R . . .
C10 C 0.5009(5) 0.4931(5) 0.4104(3) 0.0512(5) Uani 1 1 d . . . .
C11 C 0.3326(4) 0.4188(4) 0.4570(3) 0.0459(14) Uani 1 1 d . . . .
H11A H 0.3000 0.4713 0.4798 0.055 Uiso 1 1 calc R . . .
H11B H 0.3111 0.3554 0.4961 0.055 Uiso 1 1 calc R . . .
C12 C 0.2947(5) 0.4412(5) 0.3836(4) 0.0552(16) Uani 1 1 d . . . .
H12A H 0.3170 0.5033 0.3445 0.083 Uiso 1 1 calc GR . . .
H12B H 0.2186 0.4471 0.3967 0.083 Uiso 1 1 calc GR . . .
H12C H 0.3240 0.3875 0.3625 0.083 Uiso 1 1 calc GR . . .
C13 C 0.5947(4) 0.0860(3) 0.5543(3) 0.0342(11) Uani 1 1 d . . . .
H13A H 0.5249 0.0723 0.5880 0.041 Uiso 1 1 calc R . . .
H13B H 0.6364 0.0228 0.5510 0.041 Uiso 1 1 calc R . . .
C14 C 0.6465(4) 0.1328(3) 0.5875(3) 0.0327(11) Uani 1 1 d . . . .
C15 C 0.7473(4) 0.2262(3) 0.5877(3) 0.0320(10) Uani 1 1 d . . . .
C16 C 0.8160(4) 0.2929(4) 0.5689(3) 0.0402(12) Uani 1 1 d . . . .
H16 H 0.8447 0.3298 0.5162 0.048 Uiso 1 1 calc R . . .
C17 C 0.8404(5) 0.3030(5) 0.6299(4) 0.0506(15) Uani 1 1 d . . . .
H17 H 0.8861 0.3489 0.6188 0.061 Uiso 1 1 calc R . . .
C18 C 0.8008(5) 0.2485(5) 0.7077(4) 0.0528(15) Uani 1 1 d . . . .
H18 H 0.8215 0.2572 0.7479 0.063 Uiso 1 1 calc R . . .
C19 C 0.7323(5) 0.1821(4) 0.7278(3) 0.0464(14) Uani 1 1 d . . . .
H19 H 0.7047 0.1452 0.7808 0.056 Uiso 1 1 calc R . . .
C20 C 0.7060(4) 0.1723(4) 0.6661(3) 0.0379(12) Uani 1 1 d . . . .
C21 C 0.5837(5) 0.0412(4) 0.7321(3) 0.0509(14) Uani 1 1 d D . . .
H21A H 0.6313 0.0004 0.7668 0.061 Uiso 0.573(5) 1 calc R P A 1
H21B H 0.5608 -0.0034 0.7143 0.061 Uiso 0.573(5) 1 calc R P A 1
H21C H 0.6168 0.0214 0.7766 0.061 Uiso 0.427(5) 1 calc R P A 2
H21D H 0.5860 -0.0186 0.7201 0.061 Uiso 0.427(5) 1 calc R P A 2
C21A C 0.4900(9) 0.0868(9) 0.7788(6) 0.0509(14) Uani 0.573(5) 1 d D P A 1
H21E H 0.5116 0.1314 0.7965 0.076 Uiso 0.573(5) 1 calc GR P A 1
H21F H 0.4571 0.0346 0.8243 0.076 Uiso 0.573(5) 1 calc GR P A 1
H21G H 0.4402 0.1240 0.7460 0.076 Uiso 0.573(5) 1 calc GR P A 1
C21B C 0.4714(10) 0.0851(12) 0.7546(9) 0.0509(14) Uani 0.427(5) 1 d D P A 2
H21H H 0.4692 0.1432 0.7679 0.076 Uiso 0.427(5) 1 calc GR P A 2
H21I H 0.4339 0.0359 0.7998 0.076 Uiso 0.427(5) 1 calc GR P A 2
H21J H 0.4387 0.1045 0.7105 0.076 Uiso 0.427(5) 1 calc GR P A 2
C22 C 0.6535(4) 0.1180(4) 0.2812(3) 0.0414(12) Uani 1 1 d . . . .
H22A H 0.7124 0.0673 0.2967 0.050 Uiso 1 1 calc R . . .
H22B H 0.5966 0.0834 0.2855 0.050 Uiso 1 1 calc R . . .
C23 C 0.5993(5) 0.2249(5) 0.1596(4) 0.0499(14) Uani 1 1 d . . . .
H23A H 0.6243 0.2344 0.1032 0.060 Uiso 1 1 calc R . . .
H23B H 0.5459 0.1797 0.1825 0.060 Uiso 1 1 calc R . . .
C24 C 0.5542(5) 0.3204(5) 0.1700(3) 0.0512(5) Uani 1 1 d . . . .
C25 C 0.5391(4) 0.4570(4) 0.1910(3) 0.0512(5) Uani 1 1 d D . . .
C26 C 0.5485(4) 0.5349(4) 0.2093(3) 0.0512(5) Uani 1 1 d D . . .
H26 H 0.6007 0.5265 0.2361 0.061 Uiso 0.573(5) 1 calc R P A 1
H26A H 0.6086 0.5386 0.2234 0.061 Uiso 0.427(5) 1 calc R P A 2
C27A C 0.4879(7) 0.6227(6) 0.1914(6) 0.0512(5) Uani 0.573(5) 1 d D P A 1
H27A H 0.5023 0.6775 0.1991 0.061 Uiso 0.573(5) 1 calc R P A 1
C28A C 0.4058(8) 0.6301(8) 0.1623(6) 0.0512(5) Uani 0.573(5) 1 d D P A 1
H28A H 0.3600 0.6904 0.1520 0.061 Uiso 0.573(5) 1 calc R P A 1
C29A C 0.3862(7) 0.5535(6) 0.1468(6) 0.0512(5) Uani 0.573(5) 1 d D P A 1
H29A H 0.3287 0.5616 0.1252 0.061 Uiso 0.573(5) 1 calc R P A 1
C27B C 0.4610(8) 0.6100(8) 0.2056(8) 0.0512(5) Uani 0.427(5) 1 d D P A 2
H27B H 0.4598 0.6629 0.2223 0.061 Uiso 0.427(5) 1 calc R P A 2
C28B C 0.3776(10) 0.6087(10) 0.1784(8) 0.0512(5) Uani 0.427(5) 1 d D P A 2
H28B H 0.3260 0.6647 0.1690 0.061 Uiso 0.427(5) 1 calc R P A 2
C29B C 0.3696(8) 0.5282(8) 0.1655(8) 0.0512(5) Uani 0.427(5) 1 d D P A 2
H29B H 0.3068 0.5196 0.1579 0.061 Uiso 0.427(5) 1 calc R P A 2
C30 C 0.4534(4) 0.4613(4) 0.1636(3) 0.0512(5) Uani 1 1 d D . . .
C31 C 0.3934(6) 0.3463(8) 0.1211(5) 0.084(2) Uani 1 1 d . . . .
H31A H 0.3219 0.3761 0.1394 0.101 Uiso 0.573(5) 1 calc R P A 1
H31B H 0.3950 0.2737 0.1420 0.101 Uiso 0.573(5) 1 calc R P A 1
H31C H 0.3224 0.3537 0.1538 0.101 Uiso 0.427(5) 1 calc R P A 2
H31D H 0.4127 0.2760 0.1255 0.101 Uiso 0.427(5) 1 calc R P A 2
C32A C 0.4208(12) 0.3816(17) 0.0315(11) 0.084(2) Uani 0.573(5) 1 d . P A 1
H32A H 0.4491 0.4443 0.0106 0.126 Uiso 0.573(5) 1 calc GR P A 1
H32B H 0.3580 0.3909 0.0127 0.126 Uiso 0.573(5) 1 calc GR P A 1
H32C H 0.4727 0.3321 0.0138 0.126 Uiso 0.573(5) 1 calc GR P A 1
C32B C 0.3926(16) 0.410(2) 0.0344(15) 0.084(2) Uani 0.427(5) 1 d . P A 2
H32D H 0.3722 0.4799 0.0296 0.126 Uiso 0.427(5) 1 calc GR P A 2
H32E H 0.3428 0.3893 0.0175 0.126 Uiso 0.427(5) 1 calc GR P A 2
H32F H 0.4622 0.4019 0.0013 0.126 Uiso 0.427(5) 1 calc GR P A 2
C33 C 0.7722(5) 0.1258(4) 0.1568(3) 0.0475(14) Uani 1 1 d . . . .
H33A H 0.7749 0.1541 0.1000 0.057 Uiso 1 1 calc R . . .
H33B H 0.7608 0.0559 0.1760 0.057 Uiso 1 1 calc R . . .
C34 C 0.8711(4) 0.1330(4) 0.1719(3) 0.0455(13) Uani 1 1 d . . . .
C35 C 0.9828(4) 0.1900(4) 0.1996(3) 0.0470(14) Uani 1 1 d . . . .
C36 C 1.0334(5) 0.2425(5) 0.2228(4) 0.0572(16) Uani 1 1 d . . . .
H36 H 0.9964 0.2920 0.2444 0.069 Uiso 1 1 calc R . . .
C37 C 1.1379(5) 0.2189(5) 0.2127(4) 0.0667(19) Uani 1 1 d . . . .
H37 H 1.1752 0.2529 0.2274 0.080 Uiso 1 1 calc R . . .
C38 C 1.1918(6) 0.1463(6) 0.1814(5) 0.079(2) Uani 1 1 d . . . .
H38 H 1.2650 0.1325 0.1755 0.095 Uiso 1 1 calc R . . .
C39 C 1.1450(6) 0.0940(6) 0.1587(5) 0.076(2) Uani 1 1 d . . . .
H39 H 1.1833 0.0446 0.1373 0.092 Uiso 1 1 calc R . . .
C40 C 1.0364(5) 0.1173(5) 0.1688(4) 0.0552(16) Uani 1 1 d . . . .
C41 C 0.9853(6) 0.0032(6) 0.1181(5) 0.080(2) Uani 1 1 d . . . .
H41A H 1.0471 0.0151 0.0739 0.096 Uiso 1 1 calc R . . .
H41B H 0.9257 0.0068 0.0969 0.096 Uiso 1 1 calc R . . .
C42 C 1.0042(8) -0.0977(6) 0.1745(6) 0.105(3) Uani 1 1 d . . . .
H42A H 1.0111 -0.1463 0.1496 0.157 Uiso 1 1 calc GR . . .
H42B H 0.9457 -0.1088 0.2203 0.157 Uiso 1 1 calc GR . . .
H42C H 1.0684 -0.1049 0.1909 0.157 Uiso 1 1 calc GR . . .
C43 C 0.9025(4) 0.0762(4) 0.4071(3) 0.0345(11) Uani 1 1 d . . . .
H43 H 0.9379 0.1303 0.3711 0.041 Uiso 1 1 calc R . . .
C44 C 0.9088(5) -0.0994(4) 0.4754(4) 0.0625(19) Uani 1 1 d . . . .
H44A H 0.8420 -0.0803 0.5072 0.094 Uiso 1 1 calc GR . . .
H44B H 0.9556 -0.1411 0.5095 0.094 Uiso 1 1 calc GR . . .
H44C H 0.8978 -0.1361 0.4459 0.094 Uiso 1 1 calc GR . . .
C45 C 1.0640(4) -0.0258(5) 0.3816(4) 0.0590(17) Uani 1 1 d . . . .
H45A H 1.0720 -0.0659 0.3492 0.089 Uiso 1 1 calc GR . . .
H45B H 1.1060 -0.0598 0.4207 0.089 Uiso 1 1 calc GR . . .
H45C H 1.0874 0.0384 0.3484 0.089 Uiso 1 1 calc GR . . .
C46 C 0.8283(7) 0.4185(7) 0.0422(5) 0.0813(17) Uani 1 1 d D . . .
H46 H 0.8319 0.4690 0.0600 0.098 Uiso 0.573(5) 1 calc R P A 1
H46A H 0.8134 0.4767 0.0552 0.098 Uiso 0.427(5) 1 calc R P A 2
C47A C 0.9029(13) 0.5240(11) -0.0889(8) 0.0813(17) Uani 0.573(5) 1 d D P A 1
H47A H 0.9259 0.5198 -0.1414 0.122 Uiso 0.573(5) 1 calc R P A 1
H47B H 0.8471 0.5794 -0.0884 0.122 Uiso 0.573(5) 1 calc R P A 1
H47C H 0.9615 0.5343 -0.0740 0.122 Uiso 0.573(5) 1 calc R P A 1
C47B C 0.9576(16) 0.4950(15) -0.0804(11) 0.0813(17) Uani 0.427(5) 1 d D P A 2
H47D H 0.9922 0.4786 -0.1277 0.122 Uiso 0.427(5) 1 calc R P A 2
H47E H 0.9170 0.5607 -0.0946 0.122 Uiso 0.427(5) 1 calc R P A 2
H47F H 1.0100 0.4946 -0.0543 0.122 Uiso 0.427(5) 1 calc R P A 2
C48A C 0.8631(13) 0.3565(11) -0.0644(9) 0.0813(17) Uani 0.573(5) 1 d D P A 1
H48A H 0.8924 0.3788 -0.1210 0.122 Uiso 0.573(5) 1 calc R P A 1
H48B H 0.9047 0.2953 -0.0390 0.122 Uiso 0.573(5) 1 calc R P A 1
H48C H 0.7914 0.3444 -0.0539 0.122 Uiso 0.573(5) 1 calc R P A 1
C48B C 0.9116(17) 0.3339(15) -0.0516(12) 0.0813(17) Uani 0.427(5) 1 d D P A 2
H48D H 0.9568 0.3486 -0.1042 0.122 Uiso 0.427(5) 1 calc R P A 2
H48E H 0.9465 0.2787 -0.0147 0.122 Uiso 0.427(5) 1 calc R P A 2
H48F H 0.8464 0.3161 -0.0514 0.122 Uiso 0.427(5) 1 calc R P A 2
F1 F 0.2604(2) 0.1018(2) 0.3558(2) 0.0511(8) Uani 1 1 d D . . .
F2 F 0.3347(3) 0.1623(3) 0.4162(3) 0.0786(12) Uani 1 1 d D . . .
F3A F 0.4170(8) 0.1595(15) 0.3029(7) 0.076(4) Uani 0.573(5) 1 d D P A 1
F3B F 0.3935(13) 0.181(2) 0.2796(9) 0.076(4) Uani 0.427(5) 1 d D P A 2
F4A F 0.2769(8) 0.2727(7) 0.3048(9) 0.067(3) Uani 0.573(5) 1 d D P A 1
F4B F 0.2413(11) 0.2595(10) 0.3313(13) 0.067(3) Uani 0.427(5) 1 d D P A 2
B1 B 0.3143(5) 0.1765(4) 0.3455(4) 0.0536(18) Uani 1 1 d D . . .
F5 F 0.1777(4) 0.0761(3) 0.6702(3) 0.0857(10) Uani 1 1 d D . . .
F6A F 0.2172(8) 0.2382(5) 0.6185(6) 0.0857(10) Uani 0.573(5) 1 d D P A 1
F6B F 0.2049(11) 0.2249(7) 0.5979(8) 0.0857(10) Uani 0.427(5) 1 d D P A 2
F7A F 0.3474(7) 0.1132(7) 0.6319(7) 0.0857(10) Uani 0.573(5) 1 d D P A 1
F7B F 0.3332(9) 0.1020(9) 0.6142(9) 0.0857(10) Uani 0.427(5) 1 d D P A 2
F8A F 0.2361(7) 0.1650(6) 0.7218(5) 0.0857(10) Uani 0.573(5) 1 d D P A 1
F8B F 0.2434(10) 0.1201(8) 0.7375(6) 0.0857(10) Uani 0.427(5) 1 d D P A 2
B2 B 0.2434(6) 0.1424(5) 0.6574(5) 0.079(2) Uani 1 1 d D . . .
F9A F 0.6937(14) 0.2154(10) 0.9875(7) 0.1378(19) Uani 0.573(5) 1 d D P A 1
F9B F 0.7145(18) 0.2028(14) 0.9683(9) 0.1378(19) Uani 0.427(5) 1 d D P A 2
F10A F 0.7372(11) 0.1026(10) 0.9163(6) 0.1378(19) Uani 0.573(5) 1 d D P A 1
F10B F 0.6660(15) 0.0990(14) 0.9243(8) 0.1378(19) Uani 0.427(5) 1 d D P A 2
F11A F 0.8409(10) 0.1132(10) 0.9869(6) 0.1378(19) Uani 0.573(5) 1 d D P A 1
F11B F 0.7719(14) 0.0279(13) 1.0152(8) 0.1378(19) Uani 0.427(5) 1 d D P A 2
F12A F 0.6792(11) 0.0551(9) 1.0503(6) 0.1378(19) Uani 0.573(5) 1 d D P A 1
F12B F 0.6145(14) 0.1039(14) 1.0434(8) 0.1378(19) Uani 0.427(5) 1 d D P A 2
B3A B 0.7387(11) 0.1216(10) 0.9810(8) 0.079(2) Uani 0.573(5) 1 d D P A 1
B3B B 0.7010(13) 0.1049(13) 0.9826(10) 0.079(2) Uani 0.427(5) 1 d D P A 2

loop_
_atom_site_aniso_label
_atom_site_aniso_U_11
_atom_site_aniso_U_22
_atom_site_aniso_U_33
_atom_site_aniso_U_23
_atom_site_aniso_U_13
_atom_site_aniso_U_12
Fe1 0.0247(4) 0.0190(3) 0.0346(4) -0.0077(3) -0.0021(3) -0.0027(3)
Fe2 0.0348(4) 0.0310(4) 0.0355(4) -0.0090(3) -0.0042(3) -0.0060(3)
S1 0.0633(10) 0.0525(9) 0.0554(9) -0.0178(8) -0.0046(8) -0.0132(8)
O1 0.0357(13) 0.0203(11) 0.0288(12) -0.0080(9) -0.0041(10) -0.0023(9)
O2 0.0357(13) 0.0203(11) 0.0288(12) -0.0080(9) -0.0041(10) -0.0023(9)
O3 0.0281(18) 0.0268(17) 0.050(2) -0.0148(16) -0.0036(16) 0.0023(14)
O4 0.055(3) 0.052(2) 0.039(2) -0.0077(19) 0.0001(19) -0.010(2)
N1 0.027(2) 0.0223(19) 0.039(2) -0.0077(17) -0.0063(17) -0.0025(16)
N2 0.031(2) 0.0161(18) 0.036(2) -0.0070(16) -0.0022(17) -0.0019(15)
N3 0.029(2) 0.026(2) 0.036(2) -0.0123(18) -0.0027(17) 0.0040(17)
N4 0.025(2) 0.0231(19) 0.038(2) -0.0097(17) -0.0039(17) 0.0003(16)
N5 0.037(2) 0.023(2) 0.033(2) -0.0045(17) -0.0004(18) 0.0023(17)
N6 0.035(2) 0.037(2) 0.040(2) -0.017(2) -0.0041(19) -0.0079(18)
N7 0.0495(11) 0.0518(11) 0.0381(10) -0.0115(8) -0.0063(8) 0.0079(9)
N8 0.0495(11) 0.0518(11) 0.0381(10) -0.0115(8) -0.0063(8) 0.0079(9)
N9 0.033(2) 0.040(2) 0.038(2) -0.011(2) -0.0039(19) -0.0033(19)
N10 0.049(3) 0.045(3) 0.054(3) -0.020(2) 0.007(2) 0.003(2)
N11 0.028(2) 0.030(2) 0.043(2) -0.0091(19) 0.0018(19) 0.0030(18)
N12A 0.077(4) 0.078(3) 0.063(3) -0.009(2) 0.004(3) -0.016(3)
N12B 0.077(4) 0.078(3) 0.063(3) -0.009(2) 0.004(3) -0.016(3)
C1 0.030(3) 0.030(2) 0.046(3) -0.015(2) -0.003(2) -0.008(2)
C2 0.030(2) 0.022(2) 0.046(3) -0.011(2) -0.005(2) -0.0055(19)
C3 0.025(2) 0.021(2) 0.046(3) -0.009(2) -0.001(2) -0.0021(18)
C4 0.031(3) 0.023(2) 0.035(2) -0.011(2) -0.004(2) -0.0014(19)
C5 0.042(3) 0.022(2) 0.028(2) -0.0100(19) -0.003(2) -0.001(2)
C6 0.047(3) 0.029(2) 0.040(3) -0.014(2) -0.006(2) -0.009(2)
C7 0.072(4) 0.025(3) 0.042(3) -0.008(2) -0.009(3) -0.011(3)
C8 0.083(5) 0.021(2) 0.050(3) -0.015(2) -0.018(3) 0.005(3)
C9 0.0495(11) 0.0518(11) 0.0381(10) -0.0115(8) -0.0063(8) 0.0079(9)
C10 0.0495(11) 0.0518(11) 0.0381(10) -0.0115(8) -0.0063(8) 0.0079(9)
C11 0.033(3) 0.044(3) 0.052(3) -0.019(3) -0.004(2) 0.009(2)
C12 0.052(4) 0.052(4) 0.067(4) -0.024(3) -0.027(3) 0.006(3)
C13 0.031(3) 0.022(2) 0.039(3) -0.006(2) -0.001(2) -0.0029(19)
C14 0.031(3) 0.017(2) 0.037(3) -0.0038(19) -0.003(2) 0.0039(19)
C15 0.025(2) 0.026(2) 0.042(3) -0.011(2) -0.010(2) 0.0036(19)
C16 0.036(3) 0.034(3) 0.050(3) -0.013(2) -0.015(2) 0.001(2)
C17 0.044(3) 0.048(3) 0.067(4) -0.026(3) -0.017(3) -0.003(3)
C18 0.050(4) 0.058(4) 0.060(4) -0.031(3) -0.022(3) 0.006(3)
C19 0.047(3) 0.045(3) 0.037(3) -0.012(3) -0.009(3) 0.007(3)
C20 0.033(3) 0.029(3) 0.047(3) -0.016(2) -0.009(2) 0.010(2)
C21 0.056(3) 0.034(2) 0.038(3) -0.001(2) 0.007(2) -0.003(2)
C21A 0.056(3) 0.034(2) 0.038(3) -0.001(2) 0.007(2) -0.003(2)
C21B 0.056(3) 0.034(2) 0.038(3) -0.001(2) 0.007(2) -0.003(2)
C22 0.045(3) 0.033(3) 0.048(3) -0.018(2) -0.003(3) -0.013(2)
C23 0.046(3) 0.057(4) 0.052(3) -0.025(3) -0.008(3) -0.011(3)
C24 0.0495(11) 0.0518(11) 0.0381(10) -0.0115(8) -0.0063(8) 0.0079(9)
C25 0.0495(11) 0.0518(11) 0.0381(10) -0.0115(8) -0.0063(8) 0.0079(9)
C26 0.0495(11) 0.0518(11) 0.0381(10) -0.0115(8) -0.0063(8) 0.0079(9)
C27A 0.0495(11) 0.0518(11) 0.0381(10) -0.0115(8) -0.0063(8) 0.0079(9)
C28A 0.0495(11) 0.0518(11) 0.0381(10) -0.0115(8) -0.0063(8) 0.0079(9)
C29A 0.0495(11) 0.0518(11) 0.0381(10) -0.0115(8) -0.0063(8) 0.0079(9)
C27B 0.0495(11) 0.0518(11) 0.0381(10) -0.0115(8) -0.0063(8) 0.0079(9)
C28B 0.0495(11) 0.0518(11) 0.0381(10) -0.0115(8) -0.0063(8) 0.0079(9)
C29B 0.0495(11) 0.0518(11) 0.0381(10) -0.0115(8) -0.0063(8) 0.0079(9)
C30 0.0495(11) 0.0518(11) 0.0381(10) -0.0115(8) -0.0063(8) 0.0079(9)
C31 0.047(4) 0.136(7) 0.068(4) -0.031(4) -0.021(3) -0.007(4)
C32A 0.047(4) 0.136(7) 0.068(4) -0.031(4) -0.021(3) -0.007(4)
C32B 0.047(4) 0.136(7) 0.068(4) -0.031(4) -0.021(3) -0.007(4)
C33 0.053(3) 0.046(3) 0.046(3) -0.026(3) 0.000(3) -0.008(3)
C34 0.040(3) 0.042(3) 0.041(3) -0.011(3) 0.002(2) -0.002(2)
C35 0.040(3) 0.042(3) 0.042(3) -0.001(3) -0.005(2) -0.002(2)
C36 0.044(3) 0.056(4) 0.053(4) 0.008(3) -0.009(3) -0.020(3)
C37 0.049(4) 0.060(4) 0.074(5) 0.003(4) -0.021(4) -0.012(3)
C38 0.039(4) 0.073(5) 0.099(6) -0.001(5) -0.019(4) -0.005(4)
C39 0.044(4) 0.067(5) 0.084(5) -0.008(4) -0.002(4) 0.009(4)
C40 0.037(3) 0.052(4) 0.059(4) -0.006(3) -0.004(3) -0.002(3)
C41 0.066(5) 0.062(5) 0.108(6) -0.048(5) -0.003(4) 0.010(4)
C42 0.095(7) 0.066(5) 0.131(8) -0.036(6) 0.002(6) -0.001(5)
C43 0.030(3) 0.030(2) 0.032(2) -0.004(2) -0.003(2) 0.002(2)
C44 0.049(4) 0.031(3) 0.083(5) -0.012(3) 0.009(3) -0.003(3)
C45 0.033(3) 0.049(4) 0.069(4) -0.012(3) 0.001(3) 0.012(3)
C46 0.077(4) 0.078(3) 0.063(3) -0.009(2) 0.004(3) -0.016(3)
C47A 0.077(4) 0.078(3) 0.063(3) -0.009(2) 0.004(3) -0.016(3)
C47B 0.077(4) 0.078(3) 0.063(3) -0.009(2) 0.004(3) -0.016(3)
C48A 0.077(4) 0.078(3) 0.063(3) -0.009(2) 0.004(3) -0.016(3)
C48B 0.077(4) 0.078(3) 0.063(3) -0.009(2) 0.004(3) -0.016(3)
F1 0.0397(18) 0.0503(19) 0.065(2) -0.0218(17) -0.0079(16) -0.0101(15)
F2 0.075(3) 0.085(3) 0.088(3) -0.023(2) -0.032(2) -0.026(2)
F3A 0.056(6) 0.064(9) 0.095(7) -0.017(7) -0.001(5) -0.021(5)
F3B 0.056(6) 0.064(9) 0.095(7) -0.017(7) -0.001(5) -0.021(5)
F4A 0.064(7) 0.038(3) 0.099(10) -0.021(4) -0.023(6) -0.001(4)
F4B 0.064(7) 0.038(3) 0.099(10) -0.021(4) -0.023(6) -0.001(4)
B1 0.043(4) 0.038(3) 0.077(5) -0.020(4) -0.016(4) 0.002(3)
F5 0.0819(18) 0.0432(15) 0.120(3) -0.0203(15) -0.0066(17) -0.0204(14)
F6A 0.0819(18) 0.0432(15) 0.120(3) -0.0203(15) -0.0066(17) -0.0204(14)
F6B 0.0819(18) 0.0432(15) 0.120(3) -0.0203(15) -0.0066(17) -0.0204(14)
F7A 0.0819(18) 0.0432(15) 0.120(3) -0.0203(15) -0.0066(17) -0.0204(14)
F7B 0.0819(18) 0.0432(15) 0.120(3) -0.0203(15) -0.0066(17) -0.0204(14)
F8A 0.0819(18) 0.0432(15) 0.120(3) -0.0203(15) -0.0066(17) -0.0204(14)
F8B 0.0819(18) 0.0432(15) 0.120(3) -0.0203(15) -0.0066(17) -0.0204(14)
B2 0.091(6) 0.059(4) 0.080(5) -0.027(4) -0.013(5) -0.002(4)
F9A 0.169(5) 0.161(4) 0.075(3) -0.060(3) -0.041(3) 0.044(4)
F9B 0.169(5) 0.161(4) 0.075(3) -0.060(3) -0.041(3) 0.044(4)
F10A 0.169(5) 0.161(4) 0.075(3) -0.060(3) -0.041(3) 0.044(4)
F10B 0.169(5) 0.161(4) 0.075(3) -0.060(3) -0.041(3) 0.044(4)
F11A 0.169(5) 0.161(4) 0.075(3) -0.060(3) -0.041(3) 0.044(4)
F11B 0.169(5) 0.161(4) 0.075(3) -0.060(3) -0.041(3) 0.044(4)
F12A 0.169(5) 0.161(4) 0.075(3) -0.060(3) -0.041(3) 0.044(4)
F12B 0.169(5) 0.161(4) 0.075(3) -0.060(3) -0.041(3) 0.044(4)
B3A 0.091(6) 0.059(4) 0.080(5) -0.027(4) -0.013(5) -0.002(4)
B3B 0.091(6) 0.059(4) 0.080(5) -0.027(4) -0.013(5) -0.002(4)

loop_
_atom_type_symbol
_atom_type_description
_atom_type_scat_dispersion_real
_atom_type_scat_dispersion_imag
_atom_type_scat_source
C C 0.0033 0.0016 'International Tables Vol C Tables 4.2.6.8 and 6.1.1.4'
H H 0.0000 0.0000 'International Tables Vol C Tables 4.2.6.8 and 6.1.1.4'
B B 0.0013 0.0007 'International Tables Vol C Tables 4.2.6.8 and 6.1.1.4'
F F 0.0171 0.0103 'International Tables Vol C Tables 4.2.6.8 and 6.1.1.4'
Fe Fe 0.3463 0.8444 'International Tables Vol C Tables 4.2.6.8 and 6.1.1.4'
N N 0.0061 0.0033 'International Tables Vol C Tables 4.2.6.8 and 6.1.1.4'
O O 0.0106 0.0060 'International Tables Vol C Tables 4.2.6.8 and 6.1.1.4'
S S 0.1246 0.1234 'International Tables Vol C Tables 4.2.6.8 and 6.1.1.4'

loop_
_geom_angle_atom_site_label_1
_geom_angle_atom_site_label_2
_geom_angle_atom_site_label_3
_geom_angle
O1 Fe1 O3 89.83(14)
O1 Fe1 N1 80.03(14)
O1 Fe1 N2 90.17(14)
O1 Fe1 N4 155.67(15)
O2 Fe1 O1 106.04(14)
O2 Fe1 O3 94.32(14)
O2 Fe1 N1 173.89(14)
O2 Fe1 N2 101.17(14)
O2 Fe1 N4 98.09(15)
O3 Fe1 N1 84.88(14)
O3 Fe1 N2 163.88(15)
O3 Fe1 N4 85.24(14)
N2 Fe1 N1 79.25(15)
N2 Fe1 N4 88.15(15)
N4 Fe1 N1 75.81(15)
S1 Fe2 N6 177.76(13)
O1 Fe2 S1 99.87(10)
O1 Fe2 O4 165.06(16)
O1 Fe2 N6 82.11(14)
O1 Fe2 N7 92.75(16)
O1 Fe2 N9 93.05(15)
O4 Fe2 S1 95.05(14)
O4 Fe2 N6 82.99(17)
O4 Fe2 N7 84.88(18)
O4 Fe2 N9 82.29(17)
N7 Fe2 S1 101.91(16)
N7 Fe2 N6 76.86(19)
N9 Fe2 S1 104.92(14)
N9 Fe2 N6 75.95(17)
N9 Fe2 N7 151.1(2)
Fe2 S1 H1 109.5
Fe1 O1 Fe2 132.08(17)
C1 O1 Fe1 117.1(3)
C1 O1 Fe2 110.6(3)
Fe1 O2 H2A 109.9
Fe1 O2 H2B 109.4
H2A O2 H2B 104.2
C43 O3 Fe1 124.4(3)
C46 O4 Fe2 130.5(5)
C2 N1 Fe1 101.9(3)
C2 N1 C3 112.2(4)
C2 N1 C13 112.2(4)
C3 N1 Fe1 110.6(3)
C3 N1 C13 111.3(4)
C13 N1 Fe1 108.2(3)
C4 N2 Fe1 116.3(3)
C4 N2 C5 106.3(4)
C5 N2 Fe1 137.3(3)
C4 N3 C10 107.3(4)
C4 N3 C11 127.4(4)
C10 N3 C11 125.3(4)
C14 N4 Fe1 116.5(3)
C14 N4 C15 106.3(4)
C15 N4 Fe1 137.2(3)
C14 N5 C20 107.6(4)
C14 N5 C21 127.5(5)
C20 N5 C21 124.8(5)
C22 N6 Fe2 103.0(3)
C22 N6 C23 112.2(4)
C22 N6 C33 109.5(4)
C23 N6 Fe2 109.7(3)
C23 N6 C33 112.5(4)
C33 N6 Fe2 109.5(3)
C24 N7 Fe2 116.2(4)
C24 N7 C25 106.0(5)
C25 N7 Fe2 136.9(4)
C24 N8 C30 106.7(5)
C24 N8 C31 128.4(6)
C30 N8 C31 124.9(6)
C34 N9 Fe2 116.6(4)
C34 N9 C35 106.0(5)
C35 N9 Fe2 135.2(4)
C34 N10 C40 105.4(5)
C34 N10 C41 128.0(6)
C40 N10 C41 126.6(6)
C43 N11 C44 122.4(4)
C43 N11 C45 121.0(5)
C45 N11 C44 116.6(4)
C46 N12A C47A 122.2(13)
C46 N12A C48A 120.0(12)
C47A N12A C48A 117.7(11)
C46 N12B C47B 128.0(16)
C46 N12B C48B 119.5(15)
C47B N12B C48B 111.0(14)
O1 C1 H1A 109.7
O1 C1 C2 110.4(4)
O1 C1 C22 108.0(4)
C2 C1 H1A 109.7
C22 C1 H1A 109.7
C22 C1 C2 109.5(4)
N1 C2 C1 109.6(4)
N1 C2 H2C 109.7
N1 C2 H2D 109.7
C1 C2 H2C 109.7
C1 C2 H2D 109.7
H2C C2 H2D 108.2
N1 C3 H3A 109.5
N1 C3 H3B 109.5
N1 C3 C4 110.9(4)
H3A C3 H3B 108.0
C4 C3 H3A 109.5
C4 C3 H3B 109.5
N2 C4 N3 112.6(4)
N2 C4 C3 122.7(4)
N3 C4 C3 124.7(4)
N2 C5 C10 107.5(5)
C6 C5 N2 131.0(5)
C6 C5 C10 121.5(5)
C5 C6 H6 121.5
C5 C6 C7 117.0(5)
C7 C6 H6 121.5
C6 C7 H7 119.6
C6 C7 C8 120.9(6)
C8 C7 H7 119.6
C7 C8 H8 119.1
C9 C8 C7 121.9(5)
C9 C8 H8 119.1
C8 C9 H9 121.3
C8 C9 C10 117.4(6)
C10 C9 H9 121.3
N3 C10 C5 106.2(5)
C9 C10 N3 132.4(6)
C9 C10 C5 121.4(6)
N3 C11 H11A 109.4
N3 C11 H11B 109.4
N3 C11 C12 111.3(5)
H11A C11 H11B 108.0
C12 C11 H11A 109.4
C12 C11 H11B 109.4
C11 C12 H12A 109.5
C11 C12 H12B 109.5
C11 C12 H12C 109.5
H12A C12 H12B 109.5
H12A C12 H12C 109.5
H12B C12 H12C 109.5
N1 C13 H13A 110.2
N1 C13 H13B 110.2
H13A C13 H13B 108.5
C14 C13 N1 107.5(4)
C14 C13 H13A 110.2
C14 C13 H13B 110.2
N4 C14 N5 112.1(5)
N4 C14 C13 120.0(4)
N5 C14 C13 127.8(4)
N4 C15 C16 130.5(5)
N4 C15 C20 108.9(4)
C16 C15 C20 120.5(5)
C15 C16 H16 121.5
C17 C16 C15 116.9(6)
C17 C16 H16 121.5
C16 C17 H17 118.7
C16 C17 C18 122.6(6)
C18 C17 H17 118.7
C17 C18 H18 119.2
C19 C18 C17 121.5(6)
C19 C18 H18 119.2
C18 C19 H19 121.9
C18 C19 C20 116.2(5)
C20 C19 H19 121.9
N5 C20 C15 105.1(4)
C19 C20 N5 132.8(5)
C19 C20 C15 122.1(5)
N5 C21 H21A 108.7
N5 C21 H21B 108.7
N5 C21 H21C 109.5
N5 C21 H21D 109.5
N5 C21 C21A 114.1(6)
N5 C21 C21B 110.5(7)
H21A C21 H21B 107.6
H21C C21 H21D 108.1
C21A C21 H21A 108.7
C21A C21 H21B 108.7
C21B C21 H21C 109.5
C21B C21 H21D 109.5
C21 C21A H21E 109.5
C21 C21A H21F 109.5
C21 C21A H21G 109.5
H21E C21A H21F 109.5
H21E C21A H21G 109.5
H21F C21A H21G 109.5
C21 C21B H21H 109.5
C21 C21B H21I 109.5
C21 C21B H21J 109.5
H21H C21B H21I 109.5
H21H C21B H21J 109.5
H21I C21B H21J 109.5
N6 C22 C1 112.4(4)
N6 C22 H22A 109.1
N6 C22 H22B 109.1
C1 C22 H22A 109.1
C1 C22 H22B 109.1
H22A C22 H22B 107.9
N6 C23 H23A 109.9
N6 C23 H23B 109.9
H23A C23 H23B 108.3
C24 C23 N6 109.0(5)
C24 C23 H23A 109.9
C24 C23 H23B 109.9
N7 C24 N8 112.7(6)
N7 C24 C23 122.8(5)
N8 C24 C23 124.4(6)
C26 C25 N7 132.3(5)
C26 C25 C30 119.3(5)
C30 C25 N7 108.4(5)
C25 C26 H26 118.2
C25 C26 H26A 122.7
C25 C26 C27B 114.7(6)
C27A C26 C25 123.7(6)
C27A C26 H26 118.2
C27B C26 H26A 122.7
C26 C27A H27A 121.2
C26 C27A C28A 117.7(8)
C28A C27A H27A 121.2
C27A C28A H28A 118.8
C27A C28A C29A 122.4(9)
C29A C28A H28A 118.8
C28A C29A H29A 120.3
C28A C29A C30 119.4(8)
C30 C29A H29A 120.3
C26 C27B H27B 118.8
C28B C27B C26 122.4(9)
C28B C27B H27B 118.8
C27B C28B H28B 120.0
C29B C28B C27B 120.0(10)
C29B C28B H28B 120.0
C28B C29B H29B 121.5
C30 C29B C28B 117.0(9)
C30 C29B H29B 121.5
N8 C30 C29A 136.4(6)
C25 C30 N8 106.2(5)
C25 C30 C29A 116.9(6)
C29B C30 N8 127.9(7)
C29B C30 C25 124.7(6)
N8 C31 H31A 109.3
N8 C31 H31B 109.3
N8 C31 H31C 109.0
N8 C31 H31D 109.0
N8 C31 C32A 111.8(10)
N8 C31 C32B 113.1(13)
H31A C31 H31B 107.9
H31C C31 H31D 107.8
C32A C31 H31A 109.3
C32A C31 H31B 109.3
C32B C31 H31C 109.0
C32B C31 H31D 109.0
C31 C32A H32A 109.5
C31 C32A H32B 109.5
C31 C32A H32C 109.5
H32A C32A H32B 109.5
H32A C32A H32C 109.5
H32B C32A H32C 109.5
C31 C32B H32D 109.5
C31 C32B H32E 109.5
C31 C32B H32F 109.5
H32D C32B H32E 109.5
H32D C32B H32F 109.5
H32E C32B H32F 109.5
N6 C33 H33A 110.2
N6 C33 H33B 110.2
N6 C33 C34 107.4(4)
H33A C33 H33B 108.5
C34 C33 H33A 110.2
C34 C33 H33B 110.2
N9 C34 N10 113.3(5)
N9 C34 C33 122.1(5)
N10 C34 C33 124.4(5)
N9 C35 C36 130.2(6)
C40 C35 N9 107.9(6)
C40 C35 C36 121.9(6)
C35 C36 H36 121.8
C37 C36 C35 116.5(7)
C37 C36 H36 121.8
C36 C37 H37 119.2
C36 C37 C38 121.7(8)
C38 C37 H37 119.2
C37 C38 H38 118.4
C39 C38 C37 123.3(7)
C39 C38 H38 118.4
C38 C39 H39 122.0
C38 C39 C40 116.0(7)
C40 C39 H39 122.0
N10 C40 C39 131.8(7)
C35 C40 N10 107.4(5)
C35 C40 C39 120.8(7)
N10 C41 H41A 108.7
N10 C41 H41B 108.7
N10 C41 C42 114.4(8)
H41A C41 H41B 107.6
C42 C41 H41A 108.7
C42 C41 H41B 108.7
C41 C42 H42A 109.5
C41 C42 H42B 109.5
C41 C42 H42C 109.5
H42A C42 H42B 109.5
H42A C42 H42C 109.5
H42B C42 H42C 109.5
O3 C43 N11 124.8(5)
O3 C43 H43 117.6
N11 C43 H43 117.6
N11 C44 H44A 109.5
N11 C44 H44B 109.5
N11 C44 H44C 109.5
H44A C44 H44B 109.5
H44A C44 H44C 109.5
H44B C44 H44C 109.5
N11 C45 H45A 109.5
N11 C45 H45B 109.5
N11 C45 H45C 109.5
H45A C45 H45B 109.5
H45A C45 H45C 109.5
H45B C45 H45C 109.5
O4 C46 N12A 125.1(11)
O4 C46 N12B 124.6(12)
O4 C46 H46 117.4
O4 C46 H46A 117.7
N12A C46 H46 117.4
N12B C46 H46A 117.7
N12A C47A H47A 109.5
N12A C47A H47B 109.5
N12A C47A H47C 109.5
H47A C47A H47B 109.5
H47A C47A H47C 109.5
H47B C47A H47C 109.5
N12B C47B H47D 109.5
N12B C47B H47E 109.5
N12B C47B H47F 109.5
H47D C47B H47E 109.5
H47D C47B H47F 109.5
H47E C47B H47F 109.5
N12A C48A H48A 109.5
N12A C48A H48B 109.5
N12A C48A H48C 109.5
H48A C48A H48B 109.5
H48A C48A H48C 109.5
H48B C48A H48C 109.5
N12B C48B H48D 109.5
N12B C48B H48E 109.5
N12B C48B H48F 109.5
H48D C48B H48E 109.5
H48D C48B H48F 109.5
H48E C48B H48F 109.5
F1 B1 F3A 108.8(11)
F1 B1 F4A 117.5(8)
F2 B1 F1 108.6(5)
F2 B1 F3A 99.3(7)
F2 B1 F3B 121.4(11)
F2 B1 F4A 115.5(9)
F3B B1 F1 105.4(15)
F4A B1 F3A 105.3(9)
F4B B1 F1 103.0(10)
F4B B1 F2 105.9(12)
F4B B1 F3B 110.9(13)
F5 B2 F6B 99.8(7)
F5 B2 F7B 98.6(7)
F5 B2 F8B 97.3(7)
F6A B2 F5 118.5(7)
F6A B2 F7A 110.9(9)
F6A B2 F8A 89.6(8)
F6B B2 F8B 135.7(9)
F7A B2 F5 115.2(6)
F7B B2 F6B 102.4(10)
F7B B2 F8B 115.0(10)
F8A B2 F5 113.6(7)
F8A B2 F7A 105.6(8)
F9A B3A F12A 102.2(12)
F10A B3A F9A 119.3(13)
F10A B3A F11A 110.8(12)
F10A B3A F12A 109.4(11)
F11A B3A F9A 103.3(12)
F11A B3A F12A 111.4(13)
F10B B3B F9B 111.7(16)
F10B B3B F11B 117.5(15)
F10B B3B F12B 105.8(14)
F11B B3B F9B 118.9(17)
F11B B3B F12B 104.8(14)
F12B B3B F9B 94.0(16)

loop_
_geom_bond_atom_site_label_1
_geom_bond_atom_site_label_2
_geom_bond_distance
Fe1 O1 1.988(3)
Fe1 O2 1.877(3)
Fe1 O3 2.046(3)
Fe1 N1 2.251(4)
Fe1 N2 2.066(4)
Fe1 N4 2.099(4)
Fe2 S1 2.1827(19)
Fe2 O1 2.011(3)
Fe2 O4 2.059(4)
Fe2 N6 2.265(4)
Fe2 N7 2.072(5)
Fe2 N9 2.060(4)
S1 H1 1.2000
O1 C1 1.437(6)
O2 H2A 0.8738
O2 H2B 0.8737
O3 C43 1.257(6)
O4 C46 1.199(9)
N1 C2 1.471(6)
N1 C3 1.490(6)
N1 C13 1.491(6)
N2 C4 1.320(6)
N2 C5 1.398(6)
N3 C4 1.332(6)
N3 C10 1.388(8)
N3 C11 1.469(7)
N4 C14 1.327(6)
N4 C15 1.376(6)
N5 C14 1.340(6)
N5 C20 1.392(7)
N5 C21 1.483(7)
N6 C22 1.479(7)
N6 C23 1.481(7)
N6 C33 1.481(7)
N7 C24 1.318(8)
N7 C25 1.395(7)
N8 C24 1.345(8)
N8 C30 1.393(7)
N8 C31 1.447(9)
N9 C34 1.316(7)
N9 C35 1.401(7)
N10 C34 1.353(7)
N10 C40 1.396(9)
N10 C41 1.455(9)
N11 C43 1.291(6)
N11 C44 1.459(7)
N11 C45 1.459(7)
N12A C46 1.327(13)
N12A C47A 1.451(12)
N12A C48A 1.471(13)
N12B C46 1.332(15)
N12B C47B 1.454(14)
N12B C48B 1.487(14)
C1 H1A 1.0000
C1 C2 1.525(7)
C1 C22 1.517(7)
C2 H2C 0.9900
C2 H2D 0.9900
C3 H3A 0.9900
C3 H3B 0.9900
C3 C4 1.497(6)
C5 C6 1.376(7)
C5 C10 1.398(8)
C6 H6 0.9500
C6 C7 1.392(7)
C7 H7 0.9500
C7 C8 1.402(9)
C8 H8 0.9500
C8 C9 1.362(9)
C9 H9 0.9500
C9 C10 1.380(8)
C11 H11A 0.9900
C11 H11B 0.9900
C11 C12 1.522(8)
C12 H12A 0.9800
C12 H12B 0.9800
C12 H12C 0.9800
C13 H13A 0.9900
C13 H13B 0.9900
C13 C14 1.486(7)
C15 C16 1.392(7)
C15 C20 1.405(7)
C16 H16 0.9500
C16 C17 1.365(8)
C17 H17 0.9500
C17 C18 1.393(9)
C18 H18 0.9500
C18 C19 1.379(9)
C19 H19 0.9500
C19 C20 1.391(8)
C21 H21A 0.9900
C21 H21B 0.9900
C21 H21C 0.9900
C21 H21D 0.9900
C21 C21A 1.506(10)
C21 C21B 1.517(13)
C21A H21E 0.9800
C21A H21F 0.9800
C21A H21G 0.9800
C21B H21H 0.9800
C21B H21I 0.9800
C21B H21J 0.9800
C22 H22A 0.9900
C22 H22B 0.9900
C23 H23A 0.9900
C23 H23B 0.9900
C23 C24 1.470(8)
C25 C26 1.371(7)
C25 C30 1.389(7)
C26 H26 0.9500
C26 H26A 0.9500
C26 C27A 1.346(8)
C26 C27B 1.425(9)
C27A H27A 0.9500
C27A C28A 1.351(8)
C28A H28A 0.9500
C28A C29A 1.376(8)
C29A H29A 0.9500
C29A C30 1.436(8)
C27B H27B 0.9500
C27B C28B 1.383(10)
C28B H28B 0.9500
C28B C29B 1.342(10)
C29B H29B 0.9500
C29B C30 1.327(9)
C31 H31A 0.9900
C31 H31B 0.9900
C31 H31C 0.9900
C31 H31D 0.9900
C31 C32A 1.53(2)
C31 C32B 1.56(3)
C32A H32A 0.9800
C32A H32B 0.9800
C32A H32C 0.9800
C32B H32D 0.9800
C32B H32E 0.9800
C32B H32F 0.9800
C33 H33A 0.9900
C33 H33B 0.9900
C33 C34 1.489(8)
C35 C36 1.404(9)
C35 C40 1.382(9)
C36 H36 0.9500
C36 C37 1.354(9)
C37 H37 0.9500
C37 C38 1.388(12)
C38 H38 0.9500
C38 C39 1.358(12)
C39 H39 0.9500
C39 C40 1.407(9)
C41 H41A 0.9900
C41 H41B 0.9900
C41 C42 1.482(12)
C42 H42A 0.9800
C42 H42B 0.9800
C42 H42C 0.9800
C43 H43 0.9500
C44 H44A 0.9800
C44 H44B 0.9800
C44 H44C 0.9800
C45 H45A 0.9800
C45 H45B 0.9800
C45 H45C 0.9800
C46 H46 0.9500
C46 H46A 0.9500
C47A H47A 0.9800
C47A H47B 0.9800
C47A H47C 0.9800
C47B H47D 0.9800
C47B H47E 0.9800
C47B H47F 0.9800
C48A H48A 0.9800
C48A H48B 0.9800
C48A H48C 0.9800
C48B H48D 0.9800
C48B H48E 0.9800
C48B H48F 0.9800
F1 B1 1.388(7)
F2 B1 1.381(7)
F3A B1 1.413(11)
F3B B1 1.383(13)
F4A B1 1.391(10)
F4B B1 1.381(12)
F5 B2 1.384(8)
F6A B2 1.340(10)
F6B B2 1.425(11)
F7A B2 1.375(10)
F7B B2 1.405(12)
F8A B2 1.365(10)
F8B B2 1.431(11)
F9A B3A 1.421(12)
F9B B3B 1.416(14)
F10A B3A 1.375(12)
F10B B3B 1.370(13)
F11A B3A 1.398(12)
F11B B3B 1.383(13)
F12A B3A 1.449(12)
F12B B3B 1.384(14)

loop_
_geom_torsion_atom_site_label_1
_geom_torsion_atom_site_label_2
_geom_torsion_atom_site_label_3
_geom_torsion_atom_site_label_4
_geom_torsion
Fe1 O1 C1 C2 -17.5(5)
Fe1 O1 C1 C22 -137.1(3)
Fe1 O3 C43 N11 176.6(4)
Fe1 N1 C2 C1 -47.3(4)
Fe1 N1 C3 C4 -0.5(5)
Fe1 N1 C13 C14 35.8(4)
Fe1 N2 C4 N3 -176.0(3)
Fe1 N2 C4 C3 6.7(6)
Fe1 N2 C5 C6 -5.3(9)
Fe1 N2 C5 C10 175.4(4)
Fe1 N4 C14 N5 178.2(3)
Fe1 N4 C14 C13 0.4(5)
Fe1 N4 C15 C16 2.0(8)
Fe1 N4 C15 C20 -177.5(3)
Fe2 O1 C1 C2 167.8(3)
Fe2 O1 C1 C22 48.2(4)
Fe2 O4 C46 N12A 170.8(10)
Fe2 O4 C46 N12B 151.8(13)
Fe2 N6 C22 C1 31.5(5)
Fe2 N6 C23 C24 -23.2(6)
Fe2 N6 C33 C34 27.8(5)
Fe2 N7 C24 N8 -171.5(4)
Fe2 N7 C24 C23 4.3(8)
Fe2 N7 C25 C26 -11.7(10)
Fe2 N7 C25 C30 168.5(4)
Fe2 N9 C34 N10 165.7(4)
Fe2 N9 C34 C33 -8.5(7)
Fe2 N9 C35 C36 17.3(9)
Fe2 N9 C35 C40 -161.9(4)
O1 C1 C2 N1 45.6(5)
O1 C1 C22 N6 -54.4(6)
N1 C3 C4 N2 -3.9(7)
N1 C3 C4 N3 179.0(4)
N1 C13 C14 N4 -25.8(6)
N1 C13 C14 N5 156.8(4)
N2 C5 C6 C7 -179.0(5)
N2 C5 C10 N3 -0.1(6)
N2 C5 C10 C9 179.6(5)
N4 C15 C16 C17 -179.5(5)
N4 C15 C20 N5 -0.3(5)
N4 C15 C20 C19 178.8(4)
N6 C23 C24 N7 14.2(8)
N6 C23 C24 N8 -170.6(5)
N6 C33 C34 N9 -14.8(8)
N6 C33 C34 N10 171.7(5)
N7 C25 C26 C27A 169.7(8)
N7 C25 C26 C27B -173.5(8)
N7 C25 C30 N8 0.3(6)
N7 C25 C30 C29A -172.5(6)
N7 C25 C30 C29B 168.1(9)
N9 C35 C36 C37 -178.6(6)
N9 C35 C40 N10 0.3(7)
N9 C35 C40 C39 178.7(6)
C2 N1 C3 C4 -113.5(5)
C2 N1 C13 C14 147.5(4)
C2 C1 C22 N6 -174.6(4)
C3 N1 C2 C1 71.0(5)
C3 N1 C13 C14 -85.9(4)
C4 N2 C5 C6 178.8(5)
C4 N2 C5 C10 -0.5(5)
C4 N3 C10 C5 0.6(6)
C4 N3 C10 C9 -179.0(6)
C4 N3 C11 C12 -94.4(6)
C5 N2 C4 N3 0.9(5)
C5 N2 C4 C3 -176.4(5)
C5 C6 C7 C8 0.0(8)
C6 C5 C10 N3 -179.4(5)
C6 C5 C10 C9 0.2(8)
C6 C7 C8 C9 -0.7(9)
C7 C8 C9 C10 1.1(9)
C8 C9 C10 N3 178.7(6)
C8 C9 C10 C5 -0.8(9)
C10 N3 C4 N2 -1.0(6)
C10 N3 C4 C3 176.3(5)
C10 N3 C11 C12 82.6(7)
C10 C5 C6 C7 0.2(8)
C11 N3 C4 N2 176.5(5)
C11 N3 C4 C3 -6.2(8)
C11 N3 C10 C5 -176.9(4)
C11 N3 C10 C9 3.5(10)
C13 N1 C2 C1 -162.8(4)
C13 N1 C3 C4 119.9(4)
C14 N4 C15 C16 179.8(5)
C14 N4 C15 C20 0.3(5)
C14 N5 C20 C15 0.2(5)
C14 N5 C20 C19 -178.7(5)
C14 N5 C21 C21A -108.5(8)
C14 N5 C21 C21B -84.1(9)
C15 N4 C14 N5 -0.2(5)
C15 N4 C14 C13 -177.9(4)
C15 C16 C17 C18 1.2(8)
C16 C15 C20 N5 -179.9(4)
C16 C15 C20 C19 -0.7(7)
C16 C17 C18 C19 -1.4(9)
C17 C18 C19 C20 0.5(8)
C18 C19 C20 N5 179.4(5)
C18 C19 C20 C15 0.5(7)
C20 N5 C14 N4 -0.1(5)
C20 N5 C14 C13 177.5(4)
C20 N5 C21 C21A 74.4(9)
C20 N5 C21 C21B 98.8(9)
C20 C15 C16 C17 -0.1(7)
C21 N5 C14 N4 -177.5(4)
C21 N5 C14 C13 0.1(8)
C21 N5 C20 C15 177.8(4)
C21 N5 C20 C19 -1.2(8)
C22 N6 C23 C24 90.6(5)
C22 N6 C33 C34 -84.4(5)
C22 C1 C2 N1 164.3(4)
C23 N6 C22 C1 -86.4(5)
C23 N6 C33 C34 150.0(5)
C24 N7 C25 C26 179.7(7)
C24 N7 C25 C30 -0.1(6)
C24 N8 C30 C25 -0.4(6)
C24 N8 C30 C29A 170.3(9)
C24 N8 C30 C29B -167.6(9)
C24 N8 C31 C32A -90.2(12)
C24 N8 C31 C32B -110.7(12)
C25 N7 C24 N8 -0.1(7)
C25 N7 C24 C23 175.6(5)
C25 C26 C27A C28A 8.1(13)
C25 C26 C27B C28B -5.9(16)
C26 C25 C30 N8 -179.6(5)
C26 C25 C30 C29A 7.7(9)
C26 C25 C30 C29B -11.8(12)
C26 C27A C28A C29A -3.5(16)
C26 C27B C28B C29B 10(2)
C27A C26 C27B C28B 120(3)
C27A C28A C29A C30 1.4(16)
C28A C29A C30 N8 -173.4(8)
C28A C29A C30 C25 -3.5(12)
C28A C29A C30 C29B 116(3)
C27B C26 C27A C28A -55(2)
C27B C28B C29B C30 -14(2)
C28B C29B C30 N8 -179.6(9)
C28B C29B C30 C25 15.2(17)
C28B C29B C30 C29A -55(2)
C30 N8 C24 N7 0.3(7)
C30 N8 C24 C23 -175.4(6)
C30 N8 C31 C32A 88.3(11)
C30 N8 C31 C32B 67.8(13)
C30 C25 C26 C27A -10.4(10)
C30 C25 C26 C27B 6.3(10)
C31 N8 C24 N7 179.0(6)
C31 N8 C24 C23 3.3(10)
C31 N8 C30 C25 -179.1(6)
C31 N8 C30 C29A -8.5(12)
C31 N8 C30 C29B 13.6(12)
C33 N6 C22 C1 148.0(5)
C33 N6 C23 C24 -145.4(5)
C34 N9 C35 C36 179.1(6)
C34 N9 C35 C40 -0.1(6)
C34 N10 C40 C35 -0.3(7)
C34 N10 C40 C39 -178.5(7)
C34 N10 C41 C42 -103.2(9)
C35 N9 C34 N10 -0.1(6)
C35 N9 C34 C33 -174.2(5)
C35 C36 C37 C38 -0.3(10)
C36 C35 C40 N10 -179.1(5)
C36 C35 C40 C39 -0.6(10)
C36 C37 C38 C39 0.0(12)
C37 C38 C39 C40 -0.1(12)
C38 C39 C40 N10 178.4(7)
C38 C39 C40 C35 0.4(11)
C40 N10 C34 N9 0.2(7)
C40 N10 C34 C33 174.2(6)
C40 N10 C41 C42 75.4(10)
C40 C35 C36 C37 0.6(9)
C41 N10 C34 N9 179.0(6)
C41 N10 C34 C33 -6.9(10)
C41 N10 C40 C35 -179.1(6)
C41 N10 C40 C39 2.7(12)
C44 N11 C43 O3 -0.2(9)
C45 N11 C43 O3 178.8(5)
C47A N12A C46 O4 176.5(12)
C47A N12A C46 N12B -90(5)
C47B N12B C46 O4 -162.6(18)
C47B N12B C46 N12A 100(6)
C48A N12A C46 O4 -1(2)
C48A N12A C46 N12B 92(5)
C48B N12B C46 O4 2(3)
C48B N12B C46 N12A -96(5)

loop_
_smtbx_masks_void_nr
_smtbx_masks_void_average_x
_smtbx_masks_void_average_y
_smtbx_masks_void_average_z
_smtbx_masks_void_volume
_smtbx_masks_void_count_electrons
1 0.324 0.176 -0.176 638.9 177.7
